data_7711988
loop_
_publ_author_name
'Oma&#xf1;a, Alvaro A'
'Frenette, Brandon L.'
'Dornsiepen, Eike'
'Kobayashi, Ryo'
'Ferguson, Michael J.'
'Iwamoto, Takeaki'
'Rivard, Eric'

_publ_section_title
;
 Frustrated Lewis pair-ligated tetrelenes.
;
_journal_issue 3
_journal_name_full 'Dalton transactions (Cambridge, England : 2003)'
_journal_page_first 774
_journal_page_last 786
_journal_paper_doi 10.1039/d2dt03807b
_journal_volume 52
_journal_year 2023
_chemical_formula_moiety 'C34 H56.34 Li2 O2 P2'
_chemical_formula_sum 'C34 H56.34 Li2 O2 P2'
_chemical_formula_weight 572.95
_space_group_crystal_system monoclinic
_space_group_IT_number 14
_space_group_name_Hall '-P 2yn'
_space_group_name_H-M_alt 'P 1 21/n 1'
_atom_sites_solution_hydrogens geom
_atom_sites_solution_primary iterative
_audit_creation_date 2022-05-10
_audit_creation_method
;
Olex2 1.5
(compiled 2022.04.07 svn.rca3783a0 for OlexSys, GUI svn.r6498)
;
_audit_update_record
;
2022-11-18 deposited with the CCDC.	2022-12-20 downloaded from the CCDC.
;
_cell_angle_alpha 90
_cell_angle_beta 95.4640(10)
_cell_angle_gamma 90
_cell_formula_units_Z 4
_cell_length_a 12.7778(6)
_cell_length_b 18.1916(8)
_cell_length_c 15.8870(7)
_cell_measurement_reflns_used 5258
_cell_measurement_temperature 173.15
_cell_measurement_theta_max 2.24
_cell_measurement_theta_min 22.50
_cell_volume 3676.1(3)
_computing_molecular_graphics 'Olex2 1.5 (Dolomanov et al., 2009)'
_computing_publication_material 'Olex2 1.5 (Dolomanov et al., 2009)'
_computing_structure_refinement 'SHELXL 2018/3 (Sheldrick, 2015)'
_computing_structure_solution 'olex2.solve 1.5 (Bourhis et al., 2015)'
_diffrn_ambient_temperature 173.15
_diffrn_measured_fraction_theta_full 1.000
_diffrn_measured_fraction_theta_max 0.997
_diffrn_measurement_device_type 'Bruker APEX-II CCD'
_diffrn_measurement_method '\w scans'
_diffrn_radiation_type MoK\a
_diffrn_radiation_wavelength 0.71073
_diffrn_reflns_av_R_equivalents 0.0715
_diffrn_reflns_av_unetI/netI 0.0419
_diffrn_reflns_Laue_measured_fraction_full 1.000
_diffrn_reflns_Laue_measured_fraction_max 0.997
_diffrn_reflns_limit_h_max 15
_diffrn_reflns_limit_h_min -15
_diffrn_reflns_limit_k_max 22
_diffrn_reflns_limit_k_min -22
_diffrn_reflns_limit_l_max 19
_diffrn_reflns_limit_l_min -19
_diffrn_reflns_number 56424
_diffrn_reflns_point_group_measured_fraction_full 1.000
_diffrn_reflns_point_group_measured_fraction_max 0.997
_diffrn_reflns_theta_full 25.242
_diffrn_reflns_theta_max 25.747
_diffrn_reflns_theta_min 1.706
_exptl_absorpt_coefficient_mu 0.143
_exptl_absorpt_correction_T_max 1.0000
_exptl_absorpt_correction_T_min 0.9270
_exptl_absorpt_correction_type numerical
_exptl_absorpt_process_details
;
 SADABS 2016/2: Krause, L., Herbst-Irmer, R., Sheldrick G.M. & Stalke D.,
 J. Appl. Cryst. 48 (2015) 3-10
;
_exptl_crystal_colour colourless
_exptl_crystal_density_diffrn 1.035
_exptl_crystal_description fragment
_exptl_crystal_F_000 1249
_exptl_crystal_size_max 0.174
_exptl_crystal_size_mid 0.147
_exptl_crystal_size_min 0.061
_refine_diff_density_max 0.741
_refine_diff_density_min -0.478
_refine_diff_density_rms 0.050
_refine_ls_extinction_method none
_refine_ls_goodness_of_fit_ref 1.037
_refine_ls_hydrogen_treatment constr
_refine_ls_matrix_type full
_refine_ls_number_parameters 393
_refine_ls_number_reflns 7023
_refine_ls_number_restraints 74
_refine_ls_restrained_S_all 1.052
_refine_ls_R_factor_all 0.0963
_refine_ls_R_factor_gt 0.0607
_refine_ls_shift/su_max 0.002
_refine_ls_shift/su_mean 0.000
_refine_ls_structure_factor_coef Fsqd
_refine_ls_weighting_details 'w=1/[\s^2^(Fo^2^)+(0.0736P)^2^+3.0731P] where P=(Fo^2^+2Fc^2^)/3'
_refine_ls_weighting_scheme calc
_refine_ls_wR_factor_gt 0.1528
_refine_ls_wR_factor_ref 0.1769
_reflns_Friedel_coverage 0.000
_reflns_number_gt 4690
_reflns_number_total 7023
_reflns_threshold_expression 'I > 2\s(I)'
_cod_data_source_file d2dt03807b3.cif
_cod_data_source_block riv2213m3
_cod_depositor_comments 'Adding full bibliography for 7711983--7711989.cif.'
_cod_database_code 7711988
_shelx_shelxl_version_number 2018/3
_shelx_space_group_comment
;
The symmetry employed for this shelxl refinement is uniquely defined
by the following loop, which should always be used as a source of
symmetry information in preference to the above space-group names.
They are only intended as comments.
;
_shelx_estimated_absorpt_t_max 0.991
_shelx_estimated_absorpt_t_min 0.976
_olex2_refinement_description
;
1. Fixed Uiso
 At 1.2 times of:
  All C(H) groups, All C(H,H) groups
 At 1.5 times of:
  All C(H,H,H) groups
2. Rigid bond restraints
 C4, C1, C012, C2, C00V, C3, C00X, C013, C00W, C00Z
 with sigma for 1-2 distances of 0.01 and sigma for 1-3 distances of 0.01
3. Uiso/Uaniso restraints and constraints
C4 \\sim C1 \\sim C012 \\sim C2 \\sim C00V \\sim C3 \\sim C00X \\sim C013 \\sim
C00W \\sim C00Z: within 2A with sigma of 0.04 and sigma for terminal atoms of
0.08 within 2A
4. Rigid body (RIGU) restrains
 C4, C1, C012, C2, C00V, C3, C00X, C013, C00W, C00Z
 with sigma for 1-2 distances of 0.004 and sigma for 1-3 distances of 0.004
5. Others
 Sof(C2)=Sof(H2A)=Sof(H2B)=1-FVAR(1)
 Sof(C012)=Sof(H012)=FVAR(1)
 Sof(C3)=Sof(H3A)=Sof(H3B)=Sof(H3C)=1-FVAR(2)
 Sof(C00V)=Sof(H3)=Sof(HJ)=Sof(HK)=FVAR(2)
6.a Ternary CH refined with riding coordinates:
 C009(H009), C00B(H00C), C00D(H00F), C00E(H00G)
6.b Secondary CH2 refined with riding coordinates:
 C008(H00A,H00B), C00C(H00D,H00E), C013(H01A,H01B), C2(H2A,H2B)
6.c Aromatic/amide H refined with riding coordinates:
 C00F(H00H), C00G(H00I), C00H(H00J), C00I(H00K), C00J(H00L), C00K(H00M),
 C00L(H00N), C00M(H00O), C00W(H4), C012(H012), C1(H1A)
6.d X=CH2 refined with riding coordinates:
 C4(H4A,H4B)
6.e Idealised Me refined as rotating group:
 C00N(H00P,H00Q,H00R), C00O(H00S,H00T,H00U), C00P(H00V,H00W,H00X), C00Q(H00Y,H,
 HA), C00R(H00Z,HB,HC), C00S(H00,HD,HE), C00T(H1,HF,HG), C00U(H2,HH,HI),
 C00V(H3,HJ,HK), C00X(H5,HL,HM), C00Z(H6,HN,HO), C3(H3A,H3B,H3C)
;
_olex2_submission_special_instructions 'No special instructions were received'

loop_
_space_group_symop_operation_xyz
'x, y, z'
'-x+1/2, y+1/2, -z+1/2'
'-x, -y, -z'
'x-1/2, -y-1/2, z-1/2'

loop_
_atom_site_label
_atom_site_type_symbol
_atom_site_fract_x
_atom_site_fract_y
_atom_site_fract_z
_atom_site_U_iso_or_equiv
_atom_site_adp_type
_atom_site_occupancy
_atom_site_site_symmetry_order
_atom_site_calc_flag
_atom_site_refinement_flags_posn
_atom_site_refinement_flags_adp
_atom_site_refinement_flags_occupancy
_atom_site_disorder_assembly
_atom_site_disorder_group
P001 P 0.46479(5) 0.33607(4) 0.56985(4) 0.03372(19) Uani 1 1 d . . . . .
P002 P 0.91514(5) 0.17168(4) 0.53138(4) 0.0341(2) Uani 1 1 d . . . . .
O003 O 0.5452(2) 0.13576(13) 0.61804(15) 0.0650(7) Uani 1 1 d . . . . .
O004 O 0.8285(2) 0.36849(13) 0.48885(16) 0.0698(7) Uani 1 1 d . . . . .
C005 C 0.6580(2) 0.37221(15) 0.65191(17) 0.0354(6) Uani 1 1 d . . . . .
C006 C 0.7278(2) 0.12116(15) 0.44988(17) 0.0373(6) Uani 1 1 d . . . . .
C007 C 0.6784(2) 0.19082(16) 0.45011(17) 0.0382(6) Uani 1 1 d . . . . .
C008 C 0.5796(2) 0.39833(15) 0.58033(18) 0.0381(6) Uani 1 1 d . . . . .
H00A H 0.613390 0.399035 0.526775 0.046 Uiso 1 1 calc R U . . .
H00B H 0.556468 0.448924 0.592075 0.046 Uiso 1 1 calc R U . . .
C009 C 0.9678(2) 0.16129(15) 0.42675(17) 0.0380(6) Uani 1 1 d . . . . .
H009 H 0.904995 0.163276 0.384112 0.046 Uiso 1 1 calc R U . . .
C00A C 0.6984(2) 0.30021(16) 0.64782(17) 0.0394(6) Uani 1 1 d . . . . .
C00B C 0.4125(2) 0.35236(15) 0.67372(17) 0.0389(6) Uani 1 1 d . . . . .
H00C H 0.473849 0.345930 0.717093 0.047 Uiso 1 1 calc R U . . .
C00C C 0.8098(2) 0.10165(16) 0.52211(18) 0.0415(7) Uani 1 1 d . . . . .
H00D H 0.840352 0.052858 0.511589 0.050 Uiso 1 1 calc R U . . .
H00E H 0.776303 0.099027 0.575689 0.050 Uiso 1 1 calc R U . . .
C00D C 0.3740(2) 0.38625(16) 0.49170(18) 0.0419(7) Uani 1 1 d . . . . .
H00F H 0.369265 0.438556 0.510311 0.050 Uiso 1 1 calc R U . . .
C00E C 1.0156(2) 0.12870(17) 0.60762(18) 0.0426(7) Uani 1 1 d . . . . .
H00G H 1.036642 0.080839 0.583229 0.051 Uiso 1 1 calc R U . . .
C00F C 0.6061(2) 0.20276(18) 0.37884(18) 0.0463(7) Uani 1 1 d . . . . .
H00H H 0.570152 0.248529 0.374943 0.056 Uiso 1 1 calc R U . . .
C00G C 0.7070(2) 0.07034(17) 0.38459(19) 0.0455(7) Uani 1 1 d . . . . .
H00I H 0.743155 0.024638 0.386662 0.055 Uiso 1 1 calc R U . . .
C00H C 0.7664(2) 0.28071(18) 0.71947(19) 0.0481(7) Uani 1 1 d . . . . .
H00J H 0.795468 0.232603 0.721185 0.058 Uiso 1 1 calc R U . . .
C00I C 0.6837(2) 0.41918(17) 0.71960(18) 0.0450(7) Uani 1 1 d . . . . .
H00K H 0.653983 0.467042 0.719568 0.054 Uiso 1 1 calc R U . . .
C00J C 0.7940(2) 0.3268(2) 0.78779(19) 0.0517(8) Uani 1 1 d . . . . .
H00L H 0.840768 0.310330 0.834022 0.062 Uiso 1 1 calc R U . . .
C00K C 0.5835(2) 0.15248(19) 0.31379(19) 0.0511(8) Uani 1 1 d . . . . .
H00M H 0.533300 0.164118 0.267693 0.061 Uiso 1 1 calc R U . . .
C00L C 0.6340(2) 0.08612(19) 0.3166(2) 0.0518(8) Uani 1 1 d . . . . .
H00N H 0.619216 0.051213 0.272628 0.062 Uiso 1 1 calc R U . . .
C00M C 0.7530(3) 0.39637(19) 0.78753(19) 0.0518(8) Uani 1 1 d . . . . .
H00O H 0.771682 0.428812 0.833370 0.062 Uiso 1 1 calc R U . . .
C00N C 0.3327(3) 0.29349(19) 0.6938(2) 0.0542(8) Uani 1 1 d . . . . .
H00P H 0.268529 0.298971 0.655346 0.081 Uiso 1 1 calc R U . . .
H00Q H 0.315858 0.299253 0.752304 0.081 Uiso 1 1 calc R U . . .
H00R H 0.362826 0.244609 0.686492 0.081 Uiso 1 1 calc R U . . .
C00O C 0.4170(3) 0.38460(18) 0.40536(18) 0.0525(8) Uani 1 1 d . . . . .
H00S H 0.486799 0.407433 0.409588 0.079 Uiso 1 1 calc R U . . .
H00T H 0.369543 0.411775 0.364429 0.079 Uiso 1 1 calc R U . . .
H00U H 0.422382 0.333526 0.386622 0.079 Uiso 1 1 calc R U . . .
C00P C 0.3710(3) 0.42951(18) 0.6877(2) 0.0537(8) Uani 1 1 d . . . . .
H00V H 0.423568 0.465795 0.674105 0.081 Uiso 1 1 calc R U . . .
H00W H 0.356932 0.435103 0.746883 0.081 Uiso 1 1 calc R U . . .
H00X H 0.305881 0.437251 0.650939 0.081 Uiso 1 1 calc R U . . .
C00Q C 1.0367(3) 0.22628(19) 0.4058(2) 0.0576(9) Uani 1 1 d . . . . .
H00Y H 0.998653 0.272306 0.412853 0.086 Uiso 1 1 calc R U . . .
H H 1.054042 0.222115 0.347256 0.086 Uiso 1 1 calc R U . . .
HA H 1.101634 0.226046 0.444040 0.086 Uiso 1 1 calc R U . . .
C00R C 1.0207(3) 0.08827(19) 0.4119(2) 0.0608(9) Uani 1 1 d . . . . .
H00Z H 1.087527 0.085367 0.447556 0.091 Uiso 1 1 calc R U . . .
HB H 1.034072 0.084449 0.352280 0.091 Uiso 1 1 calc R U . . .
HC H 0.974809 0.047916 0.426136 0.091 Uiso 1 1 calc R U . . .
C00S C 0.2640(3) 0.3527(2) 0.4843(2) 0.0698(11) Uani 1 1 d . . . . .
H00 H 0.268325 0.300587 0.469432 0.105 Uiso 1 1 calc R U . . .
HD H 0.219386 0.378501 0.440145 0.105 Uiso 1 1 calc R U . . .
HE H 0.233799 0.357550 0.538400 0.105 Uiso 1 1 calc R U . . .
C00T C 1.1133(3) 0.1766(2) 0.6217(2) 0.0756(12) Uani 1 1 d . . . . .
H1 H 1.143105 0.184081 0.567738 0.113 Uiso 1 1 calc R U . . .
HF H 1.165279 0.152323 0.661683 0.113 Uiso 1 1 calc R U . . .
HG H 1.094310 0.224254 0.644653 0.113 Uiso 1 1 calc R U . . .
C00U C 0.9718(3) 0.1128(2) 0.6916(2) 0.0676(10) Uani 1 1 d . . . . .
H2 H 0.949011 0.158926 0.716046 0.101 Uiso 1 1 calc R U . . .
HH H 1.026530 0.090037 0.730504 0.101 Uiso 1 1 calc R U . . .
HI H 0.911773 0.079353 0.682274 0.101 Uiso 1 1 calc R U . . .
C00V C 0.7641(9) 0.3775(5) 0.3534(6) 0.074(3) Uani 0.653(17) 1 d . U P A 1
H3 H 0.764996 0.406531 0.301480 0.110 Uiso 0.653(17) 1 calc R U P A 1
HJ H 0.692399 0.375910 0.370346 0.110 Uiso 0.653(17) 1 calc R U P A 1
HK H 0.788111 0.327402 0.343186 0.110 Uiso 0.653(17) 1 calc R U P A 1
C00W C 0.5471(5) 0.1322(3) 0.7076(3) 0.120(2) Uani 1 1 d . U . . .
H4 H 0.505989 0.164147 0.738316 0.144 Uiso 1 1 calc R U . . .
C00X C 0.4022(5) 0.1076(3) 0.5200(3) 0.127(2) Uani 1 1 d . U . . .
H5 H 0.427856 0.144438 0.481906 0.191 Uiso 1 1 calc R U . . .
HL H 0.348099 0.129663 0.551844 0.191 Uiso 1 1 calc R U . . .
HM H 0.372005 0.066020 0.486819 0.191 Uiso 1 1 calc R U . . .
C00Z C 0.6112(5) 0.0803(4) 0.7466(4) 0.138(2) Uani 1 1 d . U . . .
H6 H 0.683559 0.088708 0.733397 0.207 Uiso 1 1 calc R U . . .
HN H 0.588113 0.031395 0.726703 0.207 Uiso 1 1 calc R U . . .
HO H 0.607965 0.083398 0.807901 0.207 Uiso 1 1 calc R U . . .
Li10 Li 0.7694(4) 0.2756(3) 0.5290(3) 0.0414(11) Uani 1 1 d . . . . .
Li11 Li 0.6044(4) 0.2215(3) 0.5669(3) 0.0424(11) Uani 1 1 d . . . . .
C012 C 0.8343(6) 0.4115(3) 0.4209(4) 0.081(3) Uani 0.662(11) 1 d . U P A 1
H012 H 0.875184 0.454768 0.417309 0.097 Uiso 0.662(11) 1 calc R U P A 1
C013 C 0.4820(6) 0.0841(3) 0.5738(5) 0.162(3) Uani 1 1 d . U . . .
H01A H 0.527768 0.053174 0.541440 0.194 Uiso 1 1 calc R U . . .
H01B H 0.452381 0.051751 0.615666 0.194 Uiso 1 1 calc R U . . .
C2 C 0.7498(10) 0.3864(7) 0.3983(8) 0.050(4) Uani 0.338(11) 1 d . U P A 2
H2A H 0.702016 0.344328 0.384318 0.060 Uiso 0.338(11) 1 calc R U P A 2
H2B H 0.706519 0.430591 0.405873 0.060 Uiso 0.338(11) 1 calc R U P A 2
C3 C 0.8186(15) 0.3986(8) 0.3287(8) 0.070(4) Uani 0.347(17) 1 d . U P A 2
H3A H 0.774988 0.403537 0.274824 0.105 Uiso 0.347(17) 1 calc R U P A 2
H3B H 0.866402 0.356767 0.325668 0.105 Uiso 0.347(17) 1 calc R U P A 2
H3C H 0.859722 0.443664 0.339909 0.105 Uiso 0.347(17) 1 calc R U P A 2
C1 C 0.8876(6) 0.4141(5) 0.5569(7) 0.201(5) Uani 1 1 d . U . . .
H1A H 0.853408 0.452228 0.584629 0.241 Uiso 1 1 calc R U . . .
C4 C 0.9746(8) 0.4016(5) 0.5743(5) 0.194(4) Uani 1 1 d . U . . .
H4A H 1.007801 0.363326 0.546097 0.233 Uiso 1 1 calc R U . . .
H4B H 1.013684 0.429517 0.616979 0.233 Uiso 1 1 calc R U . . .

loop_
_atom_site_aniso_label
_atom_site_aniso_U_11
_atom_site_aniso_U_22
_atom_site_aniso_U_33
_atom_site_aniso_U_23
_atom_site_aniso_U_13
_atom_site_aniso_U_12
P001 0.0328(4) 0.0336(4) 0.0346(4) 0.0003(3) 0.0018(3) 0.0004(3)
P002 0.0336(4) 0.0348(4) 0.0338(4) 0.0031(3) 0.0024(3) 0.0005(3)
O003 0.0737(17) 0.0562(14) 0.0633(16) 0.0131(12) -0.0021(13) -0.0189(12)
O004 0.0836(18) 0.0519(14) 0.0756(17) 0.0167(13) 0.0170(14) -0.0098(13)
C005 0.0295(14) 0.0410(15) 0.0365(14) -0.0039(12) 0.0069(11) -0.0077(12)
C006 0.0328(15) 0.0404(16) 0.0398(15) -0.0007(12) 0.0098(12) -0.0102(12)
C007 0.0339(15) 0.0444(16) 0.0363(15) -0.0056(12) 0.0027(12) -0.0016(12)
C008 0.0373(15) 0.0364(15) 0.0412(15) -0.0005(12) 0.0078(12) -0.0026(12)
C009 0.0371(15) 0.0424(16) 0.0346(14) 0.0029(12) 0.0039(12) -0.0023(12)
C00A 0.0332(15) 0.0448(16) 0.0401(16) -0.0056(12) 0.0032(12) -0.0009(12)
C00B 0.0357(15) 0.0442(16) 0.0368(15) 0.0026(12) 0.0041(12) -0.0032(12)
C00C 0.0407(16) 0.0397(16) 0.0446(16) 0.0056(13) 0.0068(13) -0.0043(13)
C00D 0.0413(16) 0.0429(16) 0.0405(16) 0.0022(13) -0.0007(13) 0.0040(13)
C00E 0.0438(17) 0.0467(17) 0.0366(15) 0.0042(13) -0.0005(12) 0.0045(13)
C00F 0.0364(16) 0.0571(19) 0.0453(17) -0.0046(14) 0.0035(13) 0.0031(14)
C00G 0.0434(17) 0.0413(17) 0.0536(19) -0.0087(14) 0.0141(14) -0.0097(13)
C00H 0.0399(17) 0.0556(19) 0.0482(18) -0.0018(15) 0.0012(14) 0.0065(14)
C00I 0.0451(17) 0.0448(17) 0.0457(17) -0.0084(14) 0.0077(14) -0.0077(14)
C00J 0.0370(16) 0.078(2) 0.0389(16) -0.0010(16) -0.0030(13) -0.0024(16)
C00K 0.0363(17) 0.077(2) 0.0398(17) -0.0068(15) 0.0007(13) -0.0063(16)
C00L 0.0434(18) 0.065(2) 0.0478(18) -0.0199(16) 0.0073(15) -0.0174(16)
C00M 0.0501(19) 0.064(2) 0.0411(17) -0.0151(15) 0.0051(14) -0.0149(16)
C00N 0.0508(19) 0.060(2) 0.0532(19) 0.0067(16) 0.0111(15) -0.0117(16)
C00O 0.065(2) 0.0535(19) 0.0388(17) 0.0063(14) 0.0018(15) 0.0127(16)
C00P 0.058(2) 0.055(2) 0.0509(19) -0.0051(15) 0.0191(16) 0.0068(16)
C00Q 0.060(2) 0.061(2) 0.0540(19) 0.0062(16) 0.0161(16) -0.0157(17)
C00R 0.079(3) 0.055(2) 0.051(2) 0.0000(16) 0.0210(18) 0.0123(18)
C00S 0.045(2) 0.096(3) 0.065(2) 0.017(2) -0.0150(17) -0.0047(19)
C00T 0.058(2) 0.094(3) 0.069(2) 0.018(2) -0.0261(19) -0.013(2)
C00U 0.068(2) 0.092(3) 0.0432(19) 0.0243(18) 0.0042(16) 0.020(2)
C00V 0.076(6) 0.086(5) 0.058(5) -0.004(5) 0.002(5) -0.009(4)
C00W 0.159(6) 0.118(4) 0.090(4) 0.034(3) 0.047(4) 0.029(4)
C00X 0.179(6) 0.093(4) 0.093(4) 0.011(3) -0.065(4) -0.040(4)
C00Z 0.141(5) 0.139(5) 0.120(5) 0.012(4) -0.059(4) 0.005(4)
Li10 0.039(3) 0.043(3) 0.043(3) -0.005(2) 0.005(2) -0.001(2)
Li11 0.041(3) 0.041(3) 0.046(3) -0.007(2) 0.007(2) -0.002(2)
C012 0.109(6) 0.062(4) 0.066(4) 0.017(3) -0.015(3) -0.024(4)
C013 0.192(7) 0.084(4) 0.188(7) 0.030(4) -0.088(5) -0.074(4)
C2 0.043(7) 0.047(6) 0.062(8) 0.021(6) 0.012(6) 0.006(5)
C3 0.083(10) 0.078(9) 0.052(7) -0.003(6) 0.025(6) -0.013(7)
C1 0.148(6) 0.143(6) 0.334(13) -0.127(7) 0.145(7) -0.102(5)
C4 0.269(9) 0.159(7) 0.137(6) 0.046(5) -0.068(7) -0.048(8)

loop_
_atom_type_symbol
_atom_type_description
_atom_type_scat_dispersion_real
_atom_type_scat_dispersion_imag
_atom_type_scat_source
C C 0.0033 0.0016 'International Tables Vol C Tables 4.2.6.8 and 6.1.1.4'
H H 0.0000 0.0000 'International Tables Vol C Tables 4.2.6.8 and 6.1.1.4'
Li Li -0.0003 0.0001 'International Tables Vol C Tables 4.2.6.8 and 6.1.1.4'
O O 0.0106 0.0060 'International Tables Vol C Tables 4.2.6.8 and 6.1.1.4'
P P 0.1023 0.0942 'International Tables Vol C Tables 4.2.6.8 and 6.1.1.4'

loop_
_geom_angle_atom_site_label_1
_geom_angle_atom_site_label_2
_geom_angle_atom_site_label_3
_geom_angle
_geom_angle_site_symmetry_1
_geom_angle_site_symmetry_3
_geom_angle_publ_flag
C008 P001 C00B 99.87(13) . . ?
C008 P001 C00D 101.48(13) . . ?
C008 P001 Li11 87.43(13) . . ?
C00B P001 Li11 115.10(14) . . ?
C00D P001 C00B 105.09(13) . . ?
C00D P001 Li11 136.66(14) . . ?
C009 P002 Li10 111.88(14) . . ?
C00C P002 C009 100.42(13) . . ?
C00C P002 C00E 102.42(13) . . ?
C00C P002 Li10 89.16(14) . . ?
C00E P002 C009 104.73(13) . . ?
C00E P002 Li10 138.82(14) . . ?
C00W O003 Li11 119.0(3) . . ?
C013 O003 C00W 115.4(4) . . ?
C013 O003 Li11 124.3(3) . . ?
C012 O004 Li10 144.0(4) . . ?
C012 O004 C1 101.2(5) . . ?
C2 O004 Li10 102.8(5) . . ?
C1 O004 Li10 114.8(4) . . ?
C1 O004 C2 135.6(7) . . ?
C00A C005 C008 118.3(2) . . ?
C00I C005 C008 118.6(3) . . ?
C00I C005 C00A 123.1(3) . . ?
C007 C006 C00C 118.8(2) . . ?
C00G C006 C007 122.8(3) . . ?
C00G C006 C00C 118.3(3) . . ?
C006 C007 Li10 114.2(2) . . ?
C006 C007 Li11 116.7(2) . . ?
C00F C007 C006 113.2(3) . . ?
C00F C007 Li10 127.5(2) . . ?
C00F C007 Li11 109.4(2) . . ?
Li11 C007 Li10 66.52(19) . . ?
P001 C008 H00A 109.7 . . ?
P001 C008 H00B 109.7 . . ?
C005 C008 P001 109.70(18) . . ?
C005 C008 H00A 109.7 . . ?
C005 C008 H00B 109.7 . . ?
H00A C008 H00B 108.2 . . ?
P002 C009 H009 105.5 . . ?
C00Q C009 P002 112.3(2) . . ?
C00Q C009 H009 105.5 . . ?
C00R C009 P002 115.6(2) . . ?
C00R C009 H009 105.5 . . ?
C00R C009 C00Q 111.6(3) . . ?
C005 C00A Li10 114.1(2) . . ?
C005 C00A Li11 116.7(2) . . ?
C00H C00A C005 113.3(3) . . ?
C00H C00A Li10 111.4(2) . . ?
C00H C00A Li11 124.6(3) . . ?
Li11 C00A Li10 67.43(19) . . ?
P001 C00B H00C 105.6 . . ?
C00N C00B P001 112.0(2) . . ?
C00N C00B H00C 105.6 . . ?
C00P C00B P001 115.8(2) . . ?
C00P C00B H00C 105.6 . . ?
C00P C00B C00N 111.5(3) . . ?
P002 C00C H00D 109.6 . . ?
P002 C00C H00E 109.6 . . ?
C006 C00C P002 110.09(18) . . ?
C006 C00C H00D 109.6 . . ?
C006 C00C H00E 109.6 . . ?
H00D C00C H00E 108.2 . . ?
P001 C00D H00F 108.8 . . ?
C00O C00D P001 109.6(2) . . ?
C00O C00D H00F 108.8 . . ?
C00O C00D C00S 109.3(3) . . ?
C00S C00D P001 111.6(2) . . ?
C00S C00D H00F 108.8 . . ?
P002 C00E H00G 108.0 . . ?
C00T C00E P002 111.2(2) . . ?
C00T C00E H00G 108.0 . . ?
C00T C00E C00U 110.2(3) . . ?
C00U C00E P002 111.3(2) . . ?
C00U C00E H00G 108.0 . . ?
C007 C00F H00H 117.6 . . ?
C00K C00F C007 124.8(3) . . ?
C00K C00F H00H 117.6 . . ?
C006 C00G H00I 119.8 . . ?
C00L C00G C006 120.5(3) . . ?
C00L C00G H00I 119.8 . . ?
C00A C00H H00J 117.6 . . ?
C00J C00H C00A 124.7(3) . . ?
C00J C00H H00J 117.6 . . ?
C005 C00I H00K 119.9 . . ?
C005 C00I C00M 120.2(3) . . ?
C00M C00I H00K 119.9 . . ?
C00H C00J H00L 120.4 . . ?
C00M C00J C00H 119.1(3) . . ?
C00M C00J H00L 120.4 . . ?
C00F C00K H00M 120.3 . . ?
C00L C00K C00F 119.5(3) . . ?
C00L C00K H00M 120.3 . . ?
C00G C00L H00N 120.4 . . ?
C00K C00L C00G 119.2(3) . . ?
C00K C00L H00N 120.4 . . ?
C00I C00M H00O 120.2 . . ?
C00J C00M C00I 119.5(3) . . ?
C00J C00M H00O 120.2 . . ?
C00B C00N H00P 109.5 . . ?
C00B C00N H00Q 109.5 . . ?
C00B C00N H00R 109.5 . . ?
H00P C00N H00Q 109.5 . . ?
H00P C00N H00R 109.5 . . ?
H00Q C00N H00R 109.5 . . ?
C00D C00O H00S 109.5 . . ?
C00D C00O H00T 109.5 . . ?
C00D C00O H00U 109.5 . . ?
H00S C00O H00T 109.5 . . ?
H00S C00O H00U 109.5 . . ?
H00T C00O H00U 109.5 . . ?
C00B C00P H00V 109.5 . . ?
C00B C00P H00W 109.5 . . ?
C00B C00P H00X 109.5 . . ?
H00V C00P H00W 109.5 . . ?
H00V C00P H00X 109.5 . . ?
H00W C00P H00X 109.5 . . ?
C009 C00Q H00Y 109.5 . . ?
C009 C00Q H 109.5 . . ?
C009 C00Q HA 109.5 . . ?
H00Y C00Q H 109.5 . . ?
H00Y C00Q HA 109.5 . . ?
H C00Q HA 109.5 . . ?
C009 C00R H00Z 109.5 . . ?
C009 C00R HB 109.5 . . ?
C009 C00R HC 109.5 . . ?
H00Z C00R HB 109.5 . . ?
H00Z C00R HC 109.5 . . ?
HB C00R HC 109.5 . . ?
C00D C00S H00 109.5 . . ?
C00D C00S HD 109.5 . . ?
C00D C00S HE 109.5 . . ?
H00 C00S HD 109.5 . . ?
H00 C00S HE 109.5 . . ?
HD C00S HE 109.5 . . ?
C00E C00T H1 109.5 . . ?
C00E C00T HF 109.5 . . ?
C00E C00T HG 109.5 . . ?
H1 C00T HF 109.5 . . ?
H1 C00T HG 109.5 . . ?
HF C00T HG 109.5 . . ?
C00E C00U H2 109.5 . . ?
C00E C00U HH 109.5 . . ?
C00E C00U HI 109.5 . . ?
H2 C00U HH 109.5 . . ?
H2 C00U HI 109.5 . . ?
HH C00U HI 109.5 . . ?
H3 C00V HJ 109.5 . . ?
H3 C00V HK 109.5 . . ?
HJ C00V HK 109.5 . . ?
C012 C00V H3 109.5 . . ?
C012 C00V HJ 109.5 . . ?
C012 C00V HK 109.5 . . ?
O003 C00W H4 121.9 . . ?
C00Z C00W O003 116.2(5) . . ?
C00Z C00W H4 121.9 . . ?
H5 C00X HL 109.5 . . ?
H5 C00X HM 109.5 . . ?
HL C00X HM 109.5 . . ?
C013 C00X H5 109.5 . . ?
C013 C00X HL 109.5 . . ?
C013 C00X HM 109.5 . . ?
C00W C00Z H6 109.5 . . ?
C00W C00Z HN 109.5 . . ?
C00W C00Z HO 109.5 . . ?
H6 C00Z HN 109.5 . . ?
H6 C00Z HO 109.5 . . ?
HN C00Z HO 109.5 . . ?
O004 Li10 P002 108.9(2) . . ?
O004 Li10 C007 126.9(3) . . ?
O004 Li10 C00A 107.5(2) . . ?
O004 Li10 Li11 141.6(3) . . ?
C007 Li10 P002 81.04(16) . . ?
C007 Li10 Li11 56.57(17) . . ?
C00A Li10 P002 118.4(2) . . ?
C00A Li10 C007 112.5(2) . . ?
C00A Li10 Li11 55.99(17) . . ?
Li11 Li10 P002 109.2(2) . . ?
O003 Li11 P001 108.8(2) . . ?
O003 Li11 C007 111.0(2) . . ?
O003 Li11 C00A 119.3(3) . . ?
O003 Li11 Li10 143.3(3) . . ?
C007 Li11 P001 122.1(2) . . ?
C007 Li11 Li10 56.92(17) . . ?
C00A Li11 P001 79.37(16) . . ?
C00A Li11 C007 113.4(2) . . ?
C00A Li11 Li10 56.58(17) . . ?
Li10 Li11 P001 106.0(2) . . ?
O004 C012 C00V 105.4(7) . . ?
O004 C012 H012 127.3 . . ?
C00V C012 H012 127.3 . . ?
O003 C013 H01A 107.7 . . ?
O003 C013 H01B 107.7 . . ?
C00X C013 O003 118.7(5) . . ?
C00X C013 H01A 107.7 . . ?
C00X C013 H01B 107.7 . . ?
H01A C013 H01B 107.1 . . ?
O004 C2 H2A 110.1 . . ?
O004 C2 H2B 110.1 . . ?
H2A C2 H2B 108.4 . . ?
C3 C2 O004 108.1(9) . . ?
C3 C2 H2A 110.1 . . ?
C3 C2 H2B 110.1 . . ?
C2 C3 H3A 109.5 . . ?
C2 C3 H3B 109.5 . . ?
C2 C3 H3C 109.5 . . ?
H3A C3 H3B 109.5 . . ?
H3A C3 H3C 109.5 . . ?
H3B C3 H3C 109.5 . . ?
O004 C1 H1A 120.9 . . ?
C4 C1 O004 118.3(9) . . ?
C4 C1 H1A 120.9 . . ?
C1 C4 H4A 120.0 . . ?
C1 C4 H4B 120.0 . . ?
H4A C4 H4B 120.0 . . ?

loop_
_geom_bond_atom_site_label_1
_geom_bond_atom_site_label_2
_geom_bond_distance
_geom_bond_site_symmetry_2
_geom_bond_publ_flag
P001 C008 1.849(3) . ?
P001 C00B 1.862(3) . ?
P001 C00D 1.856(3) . ?
P001 Li11 2.747(5) . ?
P002 C009 1.861(3) . ?
P002 C00C 1.849(3) . ?
P002 C00E 1.852(3) . ?
P002 Li10 2.650(5) . ?
O003 C00W 1.422(5) . ?
O003 Li11 1.945(5) . ?
O003 C013 1.387(5) . ?
O004 Li10 1.981(5) . ?
O004 C012 1.340(6) . ?
O004 C2 1.706(13) . ?
O004 C1 1.508(9) . ?
C005 C008 1.518(4) . ?
C005 C00A 1.412(4) . ?
C005 C00I 1.388(4) . ?
C006 C007 1.416(4) . ?
C006 C00C 1.521(4) . ?
C006 C00G 1.396(4) . ?
C007 C00F 1.408(4) . ?
C007 Li10 2.241(5) . ?
C007 Li11 2.232(5) . ?
C008 H00A 0.9900 . ?
C008 H00B 0.9900 . ?
C009 H009 1.0000 . ?
C009 C00Q 1.530(4) . ?
C009 C00R 1.520(4) . ?
C00A C00H 1.410(4) . ?
C00A Li10 2.217(5) . ?
C00A Li11 2.202(5) . ?
C00B H00C 1.0000 . ?
C00B C00N 1.533(4) . ?
C00B C00P 1.524(4) . ?
C00C H00D 0.9900 . ?
C00C H00E 0.9900 . ?
C00D H00F 1.0000 . ?
C00D C00O 1.526(4) . ?
C00D C00S 1.526(4) . ?
C00E H00G 1.0000 . ?
C00E C00T 1.521(5) . ?
C00E C00U 1.523(4) . ?
C00F H00H 0.9500 . ?
C00F C00K 1.390(4) . ?
C00G H00I 0.9500 . ?
C00G C00L 1.388(4) . ?
C00H H00J 0.9500 . ?
C00H C00J 1.391(4) . ?
C00I H00K 0.9500 . ?
C00I C00M 1.392(4) . ?
C00J H00L 0.9500 . ?
C00J C00M 1.369(5) . ?
C00K H00M 0.9500 . ?
C00K C00L 1.368(5) . ?
C00L H00N 0.9500 . ?
C00M H00O 0.9500 . ?
C00N H00P 0.9800 . ?
C00N H00Q 0.9800 . ?
C00N H00R 0.9800 . ?
C00O H00S 0.9800 . ?
C00O H00T 0.9800 . ?
C00O H00U 0.9800 . ?
C00P H00V 0.9800 . ?
C00P H00W 0.9800 . ?
C00P H00X 0.9800 . ?
C00Q H00Y 0.9800 . ?
C00Q H 0.9800 . ?
C00Q HA 0.9800 . ?
C00R H00Z 0.9800 . ?
C00R HB 0.9800 . ?
C00R HC 0.9800 . ?
C00S H00 0.9800 . ?
C00S HD 0.9800 . ?
C00S HE 0.9800 . ?
C00T H1 0.9800 . ?
C00T HF 0.9800 . ?
C00T HG 0.9800 . ?
C00U H2 0.9800 . ?
C00U HH 0.9800 . ?
C00U HI 0.9800 . ?
C00V H3 0.9800 . ?
C00V HJ 0.9800 . ?
C00V HK 0.9800 . ?
C00V C012 1.468(10) . ?
C00W H4 0.9500 . ?
C00W C00Z 1.359(7) . ?
C00X H5 0.9800 . ?
C00X HL 0.9800 . ?
C00X HM 0.9800 . ?
C00X C013 1.337(7) . ?
C00Z H6 0.9800 . ?
C00Z HN 0.9800 . ?
C00Z HO 0.9800 . ?
Li10 Li11 2.453(7) . ?
C012 H012 0.9500 . ?
C013 H01A 0.9900 . ?
C013 H01B 0.9900 . ?
C2 H2A 0.9900 . ?
C2 H2B 0.9900 . ?
C2 C3 1.49(2) . ?
C3 H3A 0.9800 . ?
C3 H3B 0.9800 . ?
C3 H3C 0.9800 . ?
C1 H1A 0.9500 . ?
C1 C4 1.142(11) . ?
C4 H4A 0.9500 . ?
C4 H4B 0.9500 . ?

loop_
_geom_torsion_atom_site_label_1
_geom_torsion_atom_site_label_2
_geom_torsion_atom_site_label_3
_geom_torsion_atom_site_label_4
_geom_torsion
_geom_torsion_site_symmetry_1
_geom_torsion_site_symmetry_2
_geom_torsion_site_symmetry_3
_geom_torsion_site_symmetry_4
_geom_torsion_publ_flag
C005 C00A C00H C00J -1.0(4) . . . . ?
C005 C00I C00M C00J -1.2(5) . . . . ?
C006 C007 C00F C00K 0.1(4) . . . . ?
C006 C00G C00L C00K 0.9(4) . . . . ?
C007 C006 C00C P002 -55.9(3) . . . . ?
C007 C006 C00G C00L -1.2(4) . . . . ?
C007 C00F C00K C00L -0.4(5) . . . . ?
C008 P001 C00B C00N -165.2(2) . . . . ?
C008 P001 C00B C00P 65.5(2) . . . . ?
C008 P001 C00D C00O 69.4(2) . . . . ?
C008 P001 C00D C00S -169.4(2) . . . . ?
C008 C005 C00A C00H -177.1(2) . . . . ?
C008 C005 C00A Li10 53.9(3) . . . . ?
C008 C005 C00A Li11 -21.8(3) . . . . ?
C008 C005 C00I C00M 178.2(3) . . . . ?
C009 P002 C00C C006 -62.2(2) . . . . ?
C009 P002 C00E C00T 73.0(3) . . . . ?
C009 P002 C00E C00U -163.8(2) . . . . ?
C00A C005 C008 P001 57.8(3) . . . . ?
C00A C005 C00I C00M 0.5(4) . . . . ?
C00A C00H C00J C00M 0.4(5) . . . . ?
C00B P001 C008 C005 64.1(2) . . . . ?
C00B P001 C00D C00O 173.1(2) . . . . ?
C00B P001 C00D C00S -65.7(3) . . . . ?
C00C P002 C009 C00Q 164.5(2) . . . . ?
C00C P002 C009 C00R -66.0(3) . . . . ?
C00C P002 C00E C00T 177.4(3) . . . . ?
C00C P002 C00E C00U -59.3(3) . . . . ?
C00C C006 C007 C00F 178.5(2) . . . . ?
C00C C006 C007 Li10 21.7(3) . . . . ?
C00C C006 C007 Li11 -53.1(3) . . . . ?
C00C C006 C00G C00L -179.0(3) . . . . ?
C00D P001 C008 C005 171.87(19) . . . . ?
C00D P001 C00B C00N 90.0(2) . . . . ?
C00D P001 C00B C00P -39.3(3) . . . . ?
C00E P002 C009 C00Q -89.6(2) . . . . ?
C00E P002 C009 C00R 40.0(3) . . . . ?
C00E P002 C00C C006 -170.0(2) . . . . ?
C00F C00K C00L C00G -0.1(5) . . . . ?
C00G C006 C007 C00F 0.7(4) . . . . ?
C00G C006 C007 Li10 -156.1(3) . . . . ?
C00G C006 C007 Li11 129.2(3) . . . . ?
C00G C006 C00C P002 122.0(2) . . . . ?
C00H C00J C00M C00I 0.7(5) . . . . ?
C00I C005 C008 P001 -120.0(2) . . . . ?
C00I C005 C00A C00H 0.5(4) . . . . ?
C00I C005 C00A Li10 -128.4(3) . . . . ?
C00I C005 C00A Li11 155.8(3) . . . . ?
C00W O003 C013 C00X 119.3(7) . . . . ?
Li10 P002 C009 C00Q 71.1(2) . . . . ?
Li10 P002 C009 C00R -159.3(2) . . . . ?
Li10 P002 C00C C006 49.9(2) . . . . ?
Li10 P002 C00E C00T -79.3(3) . . . . ?
Li10 P002 C00E C00U 43.9(3) . . . . ?
Li10 O004 C012 C00V 5.6(11) . . . . ?
Li10 O004 C2 C3 -127.6(8) . . . . ?
Li10 O004 C1 C4 86.1(10) . . . . ?
Li10 C007 C00F C00K 153.2(3) . . . . ?
Li10 C00A C00H C00J 129.3(3) . . . . ?
Li11 P001 C008 C005 -50.9(2) . . . . ?
Li11 P001 C00B C00N -73.4(2) . . . . ?
Li11 P001 C00B C00P 157.3(2) . . . . ?
Li11 P001 C00D C00O -29.1(3) . . . . ?
Li11 P001 C00D C00S 92.1(3) . . . . ?
Li11 O003 C00W C00Z -111.9(5) . . . . ?
Li11 O003 C013 C00X -47.5(10) . . . . ?
Li11 C007 C00F C00K -132.0(3) . . . . ?
Li11 C00A C00H C00J -154.0(3) . . . . ?
C012 O004 C1 C4 -96.1(11) . . . . ?
C013 O003 C00W C00Z 80.7(7) . . . . ?
C2 O004 C1 C4 -128.7(11) . . . . ?
C1 O004 C012 C00V -171.0(6) . . . . ?
C1 O004 C2 C3 84.5(11) . . . . ?
